data_1569410
loop_
_publ_author_name
'Bravetti, Federica'
'Tapmeyer, Lukas'
'Skorodumov, Kathrin'
'Alig, Edith'
'Habermehl, Stefan'
'H&#xfc;hn, Robert'
'Bordignon, Simone'
'Gallo, Angelo'
'Nervi, Carlo'
'Chierotti, Michele R.'
'Schmidt, Martin U.'

_publ_section_title
;
 Leucopterin, the white pigment in butterfly wings: structural analysis by
 PDF fit, FIDEL fit, Rietveld refinement, solid-state NMR and DFT-D.
;
_journal_coeditor_code LT5058
_journal_issue 4
_journal_name_full IUCrJ
_journal_page_first 448
_journal_page_last 463
_journal_paper_doi 10.1107/S2052252523004281
_journal_volume 10
_journal_year 2023
_chemical_formula_moiety '2(C6 H5 N5 O3), H2 O'
_chemical_formula_sum 'C12 H12 N10 O7'
_chemical_formula_weight 408.32
_chemical_melting_point 'dehydration starting at 130 C'
_chemical_name_systematic 'Leucopterin hemihydrate'
_space_group_crystal_system monoclinic
_space_group_IT_number 13
_space_group_name_Hall '-P 2yc'
_space_group_name_H-M_alt 'P 1 2/c 1'
_audit_creation_method SHELXL-2018/3
_cell_angle_alpha 90
_cell_angle_beta 90.223(8)
_cell_angle_gamma 90
_cell_formula_units_Z 2
_cell_length_a 8.0781(10)
_cell_length_b 4.7930(6)
_cell_length_c 18.345(2)
_cell_measurement_reflns_used 322
_cell_measurement_temperature 296(2)
_cell_measurement_theta_max 35.462
_cell_measurement_theta_min 4.821
_cell_volume 710.28(15)
_computing_structure_refinement 'SHELXL-2018/3 (Sheldrick, 2018)'
_computing_structure_solution 'SHELXT 2014/5 (Sheldrick, 2014)'
_diffrn_ambient_temperature 296(2)
_diffrn_measured_fraction_theta_full 0.960
_diffrn_measured_fraction_theta_max 0.960
_diffrn_measurement_device_type 'Siemens Bruker 3-circle diffractometer'
_diffrn_radiation_type CuK\a
_diffrn_radiation_wavelength 1.54178
_diffrn_reflns_av_R_equivalents 0.0428
_diffrn_reflns_av_unetI/netI 0.0222
_diffrn_reflns_Laue_measured_fraction_full 0.960
_diffrn_reflns_Laue_measured_fraction_max 0.960
_diffrn_reflns_limit_h_max 5
_diffrn_reflns_limit_h_min -6
_diffrn_reflns_limit_k_max 3
_diffrn_reflns_limit_k_min -3
_diffrn_reflns_limit_l_max 13
_diffrn_reflns_limit_l_min -13
_diffrn_reflns_number 3112
_diffrn_reflns_point_group_measured_fraction_full 0.960
_diffrn_reflns_point_group_measured_fraction_max 0.960
_diffrn_reflns_theta_full 35.462
_diffrn_reflns_theta_max 35.462
_diffrn_reflns_theta_min 4.821
_exptl_absorpt_coefficient_mu 1.392
_exptl_absorpt_correction_type none
_exptl_crystal_colour white
_exptl_crystal_density_diffrn 1.909
_exptl_crystal_density_meas 'about 1.83'
_exptl_crystal_density_method 'suspension in iodobenzene does not separate'
_exptl_crystal_description 'small, thin square'
_exptl_crystal_F_000 420
_exptl_crystal_recrystallization_method 'Recrystallisation from NaOH/HCl'
_exptl_crystal_size_max 0.020
_exptl_crystal_size_mid 0.015
_exptl_crystal_size_min 0.002
_refine_diff_density_max 0.529
_refine_diff_density_min -0.591
_refine_diff_density_rms 0.170
_refine_ls_extinction_method none
_refine_ls_goodness_of_fit_ref 2.411
_refine_ls_hydrogen_treatment undef
_refine_ls_matrix_type full
_refine_ls_number_parameters 57
_refine_ls_number_reflns 309
_refine_ls_number_restraints 0
_refine_ls_restrained_S_all 2.411
_refine_ls_R_factor_all 0.1461
_refine_ls_R_factor_gt 0.1413
_refine_ls_shift/su_max 0.010
_refine_ls_shift/su_mean 0.003
_refine_ls_structure_factor_coef Fsqd
_refine_ls_weighting_details 'w=1/[\s^2^(Fo^2^)+(0.2000P)^2^] where P=(Fo^2^+2Fc^2^)/3'
_refine_ls_weighting_scheme calc
_refine_ls_wR_factor_gt 0.4417
_refine_ls_wR_factor_ref 0.4451
_reflns_Friedel_coverage 0.000
_reflns_number_gt 288
_reflns_number_total 322
_reflns_threshold_expression 'I > 2\s(I)'
_cod_data_source_file lt5058.cif
_cod_data_source_block Leuco
_cod_original_sg_symbol_H-M 'P 2/c'
_cod_database_code 1569410
_shelx_shelxl_version_number 2018/3
_shelx_space_group_comment
;
The symmetry employed for this shelxl refinement is uniquely defined
by the following loop, which should always be used as a source of
symmetry information in preference to the above space-group names.
They are only intended as comments.
;

loop_
_space_group_symop_operation_xyz
'x, y, z'
'-x, y, -z+1/2'
'-x, -y, -z'
'x, -y, z-1/2'

loop_
_atom_site_label
_atom_site_type_symbol
_atom_site_fract_x
_atom_site_fract_y
_atom_site_fract_z
_atom_site_U_iso_or_equiv
O11 O 0.8883(16) 0.207(2) 0.1816(7) 0.041(7)
O61 O 0.5425(17) -0.339(3) -0.0842(7) 0.041(7)
O81 O 0.6770(17) -0.229(2) 0.1789(8) 0.032(7)
N02 N 0.873(2) 0.237(3) 0.0578(10) 0.045(9)
N03 N 0.874(2) 0.295(3) -0.0673(10) 0.031(8)
N05 N 0.7013(15) -0.012(3) -0.1400(9) 0.030(8)
N07 N 0.664(2) -0.200(3) 0.0551(10) 0.032(8)
N41 N 0.851(2) 0.350(3) -0.1912(10) 0.045(8)
C01 C 0.826(2) 0.112(4) 0.1207(11) 0.018(7)
C04 C 0.801(2) 0.207(4) -0.1291(11) 0.026(8)
C06 C 0.651(3) -0.141(4) -0.0781(14) 0.040(9)
C08 C 0.711(2) -0.118(4) 0.1218(12) 0.018(7)
C09 C 0.705(2) -0.066(4) -0.0116(11) 0.016(8)
C10 C 0.810(2) 0.146(4) -0.0110(10) 0.016(8)
O1W O 0.500000 0.286(3) 0.250000 0.048(8)
H1 H 0.5925 -0.3738 0.0518 0.03
H2 H 0.8028 0.2987 -0.2406 0.03
H3 H 0.9357 0.5057 -0.1871 0.03
H6 H 0.6662 -0.0764 -0.1904 0.03
H7 H 0.9544 0.3981 0.0597 0.03
H1W H 0.5716 0.4016 0.22126 0.03

loop_
_atom_type_symbol
_atom_type_description
_atom_type_scat_dispersion_real
_atom_type_scat_dispersion_imag
_atom_type_scat_source
C C 0.0181 0.0091 'International Tables Vol C Tables 4.2.6.8 and 6.1.1.4'
H H 0.0000 0.0000 'International Tables Vol C Tables 4.2.6.8 and 6.1.1.4'
N N 0.0311 0.0180 'International Tables Vol C Tables 4.2.6.8 and 6.1.1.4'
O O 0.0492 0.0322 'International Tables Vol C Tables 4.2.6.8 and 6.1.1.4'

loop_
_geom_angle_atom_site_label_1
_geom_angle_atom_site_label_2
_geom_angle_atom_site_label_3
_geom_angle
_geom_angle_site_symmetry_1
_geom_angle_site_symmetry_3
_geom_angle_publ_flag
C01 N02 C10 121.2(18) . . ?
C04 N03 C10 108.1(18) . . ?
C04 N05 C06 114(2) . . ?
C08 N07 C09 126.1(18) . . ?
O11 C01 N02 117.7(18) . . ?
O11 C01 C08 120.1(19) . . ?
N02 C01 C08 122.2(19) . . ?
N03 C04 N05 129(2) . . ?
N03 C04 N41 114(2) . . ?
N05 C04 N41 116.2(19) . . ?
O61 C06 C09 119(2) . . ?
O61 C06 N05 118(2) . . ?
C09 C06 N05 123(2) . . ?
O81 C08 N07 126.7(18) . . ?
O81 C08 C01 119.9(19) . . ?
N07 C08 C01 113.1(19) . . ?
C10 C09 C06 115(2) . . ?
C10 C09 N07 119.2(19) . . ?
C06 C09 N07 126(2) . . ?
C09 C10 N03 130(2) . . ?
C09 C10 N02 117.8(19) . . ?
N03 C10 N02 112.2(17) . . ?

loop_
_geom_bond_atom_site_label_1
_geom_bond_atom_site_label_2
_geom_bond_distance
_geom_bond_site_symmetry_2
_geom_bond_publ_flag
O11 C01 1.306(19) . ?
O61 C06 1.30(2) . ?
O81 C08 1.209(19) . ?
N02 C01 1.36(2) . ?
N02 C10 1.43(2) . ?
N03 C04 1.35(2) . ?
N03 C10 1.36(2) . ?
N05 C04 1.34(2) . ?
N05 C06 1.36(2) . ?
N07 C08 1.34(2) . ?
N07 C09 1.42(2) . ?
N41 C04 1.39(2) . ?
C01 C08 1.44(2) . ?
C06 C09 1.34(2) . ?
C09 C10 1.33(2) . ?

loop_
_geom_torsion_atom_site_label_1
_geom_torsion_atom_site_label_2
_geom_torsion_atom_site_label_3
_geom_torsion_atom_site_label_4
_geom_torsion
_geom_torsion_site_symmetry_1
_geom_torsion_site_symmetry_2
_geom_torsion_site_symmetry_3
_geom_torsion_site_symmetry_4
_geom_torsion_publ_flag
C10 N02 C01 O11 -179.6(13) . . . . ?
C10 N02 C01 C08 0(3) . . . . ?
C10 N03 C04 N05 -10(3) . . . . ?
C10 N03 C04 N41 177.9(13) . . . . ?
C06 N05 C04 N03 10(3) . . . . ?
C06 N05 C04 N41 -178.3(16) . . . . ?
C04 N05 C06 O61 173.8(15) . . . . ?
C04 N05 C06 C09 -4(3) . . . . ?
C09 N07 C08 O81 179.6(16) . . . . ?
C09 N07 C08 C01 -6(3) . . . . ?
O11 C01 C08 O81 -3(3) . . . . ?
N02 C01 C08 O81 177.4(17) . . . . ?
O11 C01 C08 N07 -177.1(15) . . . . ?
N02 C01 C08 N07 3(2) . . . . ?
O61 C06 C09 C10 -177.2(16) . . . . ?
N05 C06 C09 C10 0(3) . . . . ?
O61 C06 C09 N07 6(3) . . . . ?
N05 C06 C09 N07 -176.6(15) . . . . ?
C08 N07 C09 C10 7(3) . . . . ?
C08 N07 C09 C06 -176.6(17) . . . . ?
C06 C09 C10 N03 -1(3) . . . . ?
N07 C09 C10 N03 175.7(17) . . . . ?
C06 C09 C10 N02 -179.6(15) . . . . ?
N07 C09 C10 N02 -2(3) . . . . ?
C04 N03 C10 C09 5(3) . . . . ?
C04 N03 C10 N02 -176.3(12) . . . . ?
C01 N02 C10 C09 -1(3) . . . . ?
C01 N02 C10 N03 -179.1(14) . . . . ?
